data_1543273
loop_
_publ_author_name
'Arz, Marius I.'
'Schnakenburg, Gregor'
'Meyer, Andreas'
'Schiemann, Olav'
'Filippou, Alexander C.'

_publ_section_title
;
 The Si2H radical supported by two N-heterocyclic carbenes
;
_journal_issue 8
_journal_name_full 'Chem. Sci.'
_journal_page_first 4973
_journal_paper_doi 10.1039/C6SC01569G
_journal_volume 7
_journal_year 2016
_chemical_formula_moiety 'C54 H73 N4 Si2'
_chemical_formula_sum 'C54 H73 N4 Si2'
_chemical_formula_weight 834.34
_space_group_crystal_system monoclinic
_space_group_IT_number 14
_space_group_name_Hall '-P 2ybc'
_space_group_name_H-M_alt 'P 1 21/c 1'
_symmetry_space_group_name_Hall '-P 2ybc'
_symmetry_space_group_name_H-M 'P 1 21/c 1'
_atom_sites_solution_hydrogens mixed
_audit_creation_method SHELXL-2014/7
_audit_update_record
;
2016-03-29 deposited with the CCDC.
2016-05-09 downloaded from the CCDC.
;
_cell_angle_alpha 90
_cell_angle_beta 126.432(5)
_cell_angle_gamma 90
_cell_formula_units_Z 2
_cell_length_a 12.9588(11)
_cell_length_b 13.5352(9)
_cell_length_c 18.2226(15)
_cell_measurement_reflns_used 3919
_cell_measurement_temperature 123(2)
_cell_measurement_theta_max 26.97
_cell_measurement_theta_min 2.71
_cell_volume 2571.6(4)
_computing_cell_refinement 'STOE X-AREA, STOE&CIE, 2011'
_computing_data_collection 'STOE X-AREA, STOE&CIE, 2011'
_computing_data_reduction 'STOE X-RED, STOE&CIE, 2011'
_computing_molecular_graphics 'DIAMOND (Brandenburg, 1999)'
_computing_publication_material 'SHELXL-2014/7 (Sheldrick, 2014)'
_computing_structure_refinement 'SHELXL-2014/7 (Sheldrick, 2014)'
_computing_structure_solution 'SHELXS-97 (Sheldrick, 1990)'
_diffrn_ambient_temperature 123(2)
_diffrn_detector 'image plate (34 cm diameter)'
_diffrn_detector_area_resol_mean 6.67
_diffrn_detector_type STOE
_diffrn_measured_fraction_theta_full 0.999
_diffrn_measured_fraction_theta_max 0.999
_diffrn_measurement_details ' 171 frames, detector distance = 100 mm, exposure time = 4min'
_diffrn_measurement_device '2-circle goniometer'
_diffrn_measurement_device_type 'STOE IPDS 2T'
_diffrn_measurement_method 'rotation method'
_diffrn_radiation_collimation '0.5 mm diameter, monocapillary'
_diffrn_radiation_monochromator 'plane graphite'
_diffrn_radiation_polarisn_norm 0
_diffrn_radiation_type 'Mo K\a'
_diffrn_radiation_wavelength 0.71073
_diffrn_reflns_av_R_equivalents 0.1649
_diffrn_reflns_av_unetI/netI 0.2106
_diffrn_reflns_Laue_measured_fraction_full 0.999
_diffrn_reflns_Laue_measured_fraction_max 0.999
_diffrn_reflns_limit_h_max 17
_diffrn_reflns_limit_h_min -17
_diffrn_reflns_limit_k_max 17
_diffrn_reflns_limit_k_min -17
_diffrn_reflns_limit_l_max 24
_diffrn_reflns_limit_l_min -24
_diffrn_reflns_number 20621
_diffrn_reflns_point_group_measured_fraction_full 0.999
_diffrn_reflns_point_group_measured_fraction_max 0.999
_diffrn_reflns_theta_full 25.242
_diffrn_reflns_theta_max 27.997
_diffrn_reflns_theta_min 2.712
_diffrn_source 'sealed X-ray tube, 12 x 0.4 mm long-fine focus'
_diffrn_source_current 40
_diffrn_source_power 2.00
_diffrn_source_voltage 50
_exptl_absorpt_coefficient_mu 0.106
_exptl_absorpt_correction_T_max 0.9185
_exptl_absorpt_correction_T_min 0.6417
_exptl_absorpt_correction_type empirical
_exptl_absorpt_process_details 'XRed, STOE & CIE, 2011'
_exptl_crystal_colour 'clear dark blue'
_exptl_crystal_colour_lustre clear
_exptl_crystal_colour_modifier dark
_exptl_crystal_colour_primary blue
_exptl_crystal_density_diffrn 1.078
_exptl_crystal_density_method 'not measured'
_exptl_crystal_description block
_exptl_crystal_F_000 906
_exptl_crystal_size_max 0.24
_exptl_crystal_size_mid 0.18
_exptl_crystal_size_min 0.12
_refine_diff_density_max 0.461
_refine_diff_density_min -0.272
_refine_diff_density_rms 0.073
_refine_ls_extinction_method none
_refine_ls_goodness_of_fit_ref 0.754
_refine_ls_hydrogen_treatment constr
_refine_ls_matrix_type full
_refine_ls_number_parameters 279
_refine_ls_number_reflns 6197
_refine_ls_number_restraints 0
_refine_ls_restrained_S_all 0.754
_refine_ls_R_factor_all 0.1885
_refine_ls_R_factor_gt 0.0755
_refine_ls_shift/su_max 0.000
_refine_ls_shift/su_mean 0.000
_refine_ls_structure_factor_coef Fsqd
_refine_ls_weighting_details 'w=1/[\s^2^(Fo^2^)+(0.0929P)^2^] where P=(Fo^2^+2Fc^2^)/3'
_refine_ls_weighting_scheme calc
_refine_ls_wR_factor_gt 0.1721
_refine_ls_wR_factor_ref 0.2042
_reflns_Friedel_coverage 0.000
_reflns_number_gt 2130
_reflns_number_total 6197
_reflns_threshold_expression 'I > 2\s(I)'
_cod_data_source_file c6sc01569g2.cif
_cod_data_source_block 3756
_cod_depositor_comments 'Adding full bibliography for 1543273.cif.'
_cod_database_code 1543273
_shelx_shelxl_version_number 2014/7
_shelx_space_group_comment
;
The symmetry employed for this shelxl refinement is uniquely defined
by the following loop, which should always be used as a source of
symmetry information in preference to the above space-group names.
They are only intended as comments.
;

loop_
_space_group_symop_operation_xyz
'x, y, z'
'-x, y+1/2, -z+1/2'
'-x, -y, -z'
'x, -y-1/2, z-1/2'

loop_
_atom_site_label
_atom_site_type_symbol
_atom_site_fract_x
_atom_site_fract_y
_atom_site_fract_z
_atom_site_U_iso_or_equiv
_atom_site_adp_type
_atom_site_occupancy
_atom_site_site_symmetry_order
_atom_site_calc_flag
_atom_site_refinement_flags_posn
_atom_site_refinement_flags_adp
_atom_site_refinement_flags_occupancy
Si Si 0.57085(13) -0.46010(9) -0.00743(9) 0.0580(4) Uani 1 1 d . . .
H H 0.5740 -0.4319 0.0411 0.070 Uiso 0.5 1 d R U P
N1 N 0.3545(3) -0.3664(2) -0.17949(19) 0.0341(7) Uani 1 1 d . . .
N2 N 0.5426(3) -0.32915(19) -0.14132(19) 0.0333(7) Uani 1 1 d . . .
C1 C 0.4826(3) -0.3835(2) -0.1109(2) 0.0308(8) Uani 1 1 d . . .
C2 C 0.3379(4) -0.3065(2) -0.2465(3) 0.0400(9) Uani 1 1 d . . .
H2 H 0.2581 -0.2854 -0.2999 0.048 Uiso 1 1 calc R U .
C3 C 0.4543(3) -0.2832(2) -0.2231(2) 0.0382(9) Uani 1 1 d . . .
H3 H 0.4725 -0.2426 -0.2566 0.046 Uiso 1 1 calc R U .
C4 C 0.2485(3) -0.3967(3) -0.1768(2) 0.0368(8) Uani 1 1 d . . .
C5 C 0.1809(3) -0.4807(3) -0.2268(2) 0.0434(9) Uani 1 1 d . . .
C6 C 0.0756(4) -0.5056(4) -0.2249(3) 0.0639(13) Uani 1 1 d . . .
H6 H 0.0240 -0.5612 -0.2584 0.077 Uiso 1 1 calc R U .
C7 C 0.0481(4) -0.4517(4) -0.1763(3) 0.0690(13) Uani 1 1 d . . .
H7 H -0.0216 -0.4711 -0.1755 0.083 Uiso 1 1 calc R U .
C8 C 0.1176(4) -0.3701(3) -0.1284(3) 0.0564(11) Uani 1 1 d . . .
H8 H 0.0943 -0.3326 -0.0962 0.068 Uiso 1 1 calc R U .
C9 C 0.2229(3) -0.3413(3) -0.1263(2) 0.0388(9) Uani 1 1 d . . .
C10 C 0.2081(4) -0.5393(3) -0.2831(3) 0.0471(9) Uani 1 1 d . . .
H10 H 0.2897 -0.5130 -0.2697 0.057 Uiso 1 1 calc R U .
C11 C 0.1047(4) -0.5241(4) -0.3842(3) 0.0645(12) Uani 1 1 d . . .
H11A H 0.0219 -0.5460 -0.3995 0.097 Uiso 1 1 calc R U .
H11B H 0.1256 -0.5627 -0.4192 0.097 Uiso 1 1 calc R U .
H11C H 0.0998 -0.4539 -0.3991 0.097 Uiso 1 1 calc R U .
C12 C 0.2291(6) -0.6484(3) -0.2594(4) 0.0774(15) Uani 1 1 d . . .
H12A H 0.2991 -0.6565 -0.1944 0.116 Uiso 1 1 calc R U .
H12B H 0.2515 -0.6820 -0.2958 0.116 Uiso 1 1 calc R U .
H12C H 0.1504 -0.6773 -0.2726 0.116 Uiso 1 1 calc R U .
C13 C 0.3007(4) -0.2503(3) -0.0724(3) 0.0481(10) Uani 1 1 d . . .
H13 H 0.3855 -0.2564 -0.0619 0.058 Uiso 1 1 calc R U .
C14 C 0.3280(5) -0.2423(3) 0.0199(3) 0.0640(12) Uani 1 1 d . . .
H14A H 0.2473 -0.2337 0.0126 0.096 Uiso 1 1 calc R U .
H14B H 0.3839 -0.1854 0.0525 0.096 Uiso 1 1 calc R U .
H14C H 0.3707 -0.3027 0.0548 0.096 Uiso 1 1 calc R U .
C15 C 0.2380(6) -0.1561(3) -0.1279(4) 0.0882(17) Uani 1 1 d . . .
H15A H 0.2203 -0.1634 -0.1879 0.132 Uiso 1 1 calc R U .
H15B H 0.2960 -0.1000 -0.0958 0.132 Uiso 1 1 calc R U .
H15C H 0.1575 -0.1443 -0.1355 0.132 Uiso 1 1 calc R U .
C16 C 0.6794(3) -0.3129(2) -0.0869(2) 0.0312(8) Uani 1 1 d . . .
C17 C 0.7534(3) -0.3795(2) -0.0958(2) 0.0364(8) Uani 1 1 d . . .
C18 C 0.8849(3) -0.3625(3) -0.0425(3) 0.0446(9) Uani 1 1 d . . .
H18 H 0.9388 -0.4062 -0.0464 0.053 Uiso 1 1 calc R U .
C19 C 0.9378(4) -0.2831(3) 0.0157(3) 0.0522(11) Uani 1 1 d . . .
H19 H 1.0277 -0.2726 0.0511 0.063 Uiso 1 1 calc R U .
C20 C 0.8630(4) -0.2183(3) 0.0240(3) 0.0474(10) Uani 1 1 d . . .
H20 H 0.9019 -0.1649 0.0659 0.057 Uiso 1 1 calc R U .
C21 C 0.7285(4) -0.2313(2) -0.0299(3) 0.0392(9) Uani 1 1 d . . .
C22 C 0.6940(3) -0.4646(3) -0.1618(2) 0.0388(8) Uani 1 1 d . . .
H22 H 0.6091 -0.4786 -0.1742 0.047 Uiso 1 1 calc R U .
C23 C 0.7746(4) -0.5598(3) -0.1227(3) 0.0519(11) Uani 1 1 d . . .
H23A H 0.8539 -0.5516 -0.1174 0.078 Uiso 1 1 calc R U .
H23B H 0.7255 -0.6153 -0.1636 0.078 Uiso 1 1 calc R U .
H23C H 0.7957 -0.5732 -0.0623 0.078 Uiso 1 1 calc R U .
C24 C 0.6690(4) -0.4380(3) -0.2512(3) 0.0575(11) Uani 1 1 d . . .
H24A H 0.6125 -0.3802 -0.2772 0.086 Uiso 1 1 calc R U .
H24B H 0.6277 -0.4938 -0.2935 0.086 Uiso 1 1 calc R U .
H24C H 0.7504 -0.4227 -0.2412 0.086 Uiso 1 1 calc R U .
C25 C 0.6476(4) -0.1577(3) -0.0224(3) 0.0473(10) Uani 1 1 d . . .
H25 H 0.5571 -0.1818 -0.0633 0.057 Uiso 1 1 calc R U .
C26 C 0.6805(6) -0.1497(4) 0.0710(4) 0.0809(16) Uani 1 1 d . . .
H26A H 0.6793 -0.2155 0.0928 0.121 Uiso 1 1 calc R U .
H26B H 0.6175 -0.1074 0.0690 0.121 Uiso 1 1 calc R U .
H26C H 0.7662 -0.1208 0.1124 0.121 Uiso 1 1 calc R U .
C27 C 0.6503(5) -0.0568(3) -0.0593(3) 0.0640(12) Uani 1 1 d . . .
H27A H 0.7373 -0.0295 -0.0202 0.096 Uiso 1 1 calc R U .
H27B H 0.5908 -0.0118 -0.0596 0.096 Uiso 1 1 calc R U .
H27C H 0.6246 -0.0644 -0.1215 0.096 Uiso 1 1 calc R U .

loop_
_atom_site_aniso_label
_atom_site_aniso_U_11
_atom_site_aniso_U_22
_atom_site_aniso_U_33
_atom_site_aniso_U_23
_atom_site_aniso_U_13
_atom_site_aniso_U_12
Si 0.0765(9) 0.0487(7) 0.0549(8) 0.0184(6) 0.0424(7) 0.0119(6)
N1 0.0293(16) 0.0352(15) 0.0362(17) 0.0050(13) 0.0186(14) -0.0015(12)
N2 0.0333(17) 0.0332(15) 0.0359(17) 0.0041(13) 0.0219(15) 0.0026(13)
C1 0.033(2) 0.0260(16) 0.036(2) -0.0065(15) 0.0222(18) -0.0030(14)
C2 0.031(2) 0.041(2) 0.040(2) 0.0078(18) 0.0168(18) 0.0076(16)
C3 0.041(2) 0.0360(18) 0.042(2) 0.0070(17) 0.027(2) 0.0059(16)
C4 0.0236(18) 0.047(2) 0.033(2) 0.0030(17) 0.0135(17) 0.0010(16)
C5 0.0269(19) 0.053(2) 0.036(2) -0.0017(18) 0.0113(18) -0.0060(17)
C6 0.038(2) 0.097(3) 0.051(3) -0.022(3) 0.023(2) -0.032(2)
C7 0.033(2) 0.120(4) 0.057(3) -0.015(3) 0.028(2) -0.018(3)
C8 0.035(2) 0.084(3) 0.051(3) -0.006(2) 0.026(2) 0.004(2)
C9 0.0275(19) 0.045(2) 0.038(2) 0.0066(17) 0.0166(18) 0.0085(16)
C10 0.039(2) 0.051(2) 0.045(2) -0.005(2) 0.021(2) -0.0067(18)
C11 0.052(3) 0.078(3) 0.051(3) -0.007(2) 0.024(2) 0.009(2)
C12 0.108(4) 0.052(3) 0.072(3) -0.007(2) 0.053(3) -0.008(3)
C13 0.053(3) 0.041(2) 0.058(3) 0.0007(19) 0.037(2) 0.0087(18)
C14 0.075(3) 0.053(2) 0.070(3) -0.009(2) 0.046(3) -0.005(2)
C15 0.121(5) 0.056(3) 0.080(4) 0.011(3) 0.056(4) 0.014(3)
C16 0.0335(19) 0.0289(17) 0.035(2) 0.0037(15) 0.0225(17) -0.0019(14)
C17 0.039(2) 0.0325(18) 0.045(2) -0.0007(16) 0.0290(19) -0.0012(16)
C18 0.032(2) 0.039(2) 0.064(3) 0.0000(19) 0.028(2) 0.0023(16)
C19 0.036(2) 0.047(2) 0.069(3) -0.007(2) 0.028(2) -0.0084(18)
C20 0.043(2) 0.036(2) 0.054(3) -0.0081(18) 0.024(2) -0.0073(17)
C21 0.044(2) 0.0351(19) 0.045(2) 0.0001(17) 0.031(2) -0.0022(16)
C22 0.0314(19) 0.0401(19) 0.050(2) -0.0037(18) 0.0266(19) -0.0026(16)
C23 0.051(3) 0.038(2) 0.068(3) -0.0049(19) 0.036(2) -0.0034(18)
C24 0.053(3) 0.064(3) 0.056(3) -0.007(2) 0.033(2) 0.003(2)
C25 0.047(2) 0.040(2) 0.067(3) -0.0178(19) 0.041(2) -0.0107(17)
C26 0.111(5) 0.070(3) 0.093(4) 0.009(3) 0.078(4) 0.022(3)
C27 0.073(3) 0.050(2) 0.086(3) 0.003(2) 0.056(3) 0.013(2)

loop_
_atom_type_symbol
_atom_type_description
_atom_type_scat_dispersion_real
_atom_type_scat_dispersion_imag
_atom_type_scat_source
C C 0.0033 0.0016 'International Tables Vol C Tables 4.2.6.8 and 6.1.1.4'
H H 0.0000 0.0000 'International Tables Vol C Tables 4.2.6.8 and 6.1.1.4'
N N 0.0061 0.0033 'International Tables Vol C Tables 4.2.6.8 and 6.1.1.4'
Si Si 0.0817 0.0704 'International Tables Vol C Tables 4.2.6.8 and 6.1.1.4'

loop_
_geom_angle_atom_site_label_1
_geom_angle_atom_site_label_2
_geom_angle_atom_site_label_3
_geom_angle
_geom_angle_site_symmetry_1
_geom_angle_site_symmetry_3
C1 Si Si 109.55(13) . 3_645
C1 Si H 112.9 . .
Si Si H 70.7 3_645 .
C2 N1 C1 111.9(3) . .
C2 N1 C4 122.8(3) . .
C1 N1 C4 124.8(3) . .
C3 N2 C1 111.4(3) . .
C3 N2 C16 124.6(3) . .
C1 N2 C16 123.5(3) . .
N1 C1 N2 101.8(3) . .
N1 C1 Si 134.8(2) . .
N2 C1 Si 123.3(2) . .
C3 C2 N1 107.7(3) . .
C3 C2 H2 126.1 . .
N1 C2 H2 126.1 . .
C2 C3 N2 107.1(3) . .
C2 C3 H3 126.5 . .
N2 C3 H3 126.5 . .
C9 C4 C5 125.2(3) . .
C9 C4 N1 118.4(3) . .
C5 C4 N1 116.4(3) . .
C4 C5 C6 114.6(4) . .
C4 C5 C10 124.6(3) . .
C6 C5 C10 120.7(3) . .
C7 C6 C5 121.2(4) . .
C7 C6 H6 119.4 . .
C5 C6 H6 119.4 . .
C6 C7 C8 121.8(4) . .
C6 C7 H7 119.1 . .
C8 C7 H7 119.1 . .
C7 C8 C9 120.4(4) . .
C7 C8 H8 119.8 . .
C9 C8 H8 119.8 . .
C4 C9 C8 116.7(3) . .
C4 C9 C13 122.9(3) . .
C8 C9 C13 120.3(3) . .
C5 C10 C11 111.3(3) . .
C5 C10 C12 113.4(3) . .
C11 C10 C12 110.9(4) . .
C5 C10 H10 106.9 . .
C11 C10 H10 106.9 . .
C12 C10 H10 106.9 . .
C10 C11 H11A 109.5 . .
C10 C11 H11B 109.5 . .
H11A C11 H11B 109.5 . .
C10 C11 H11C 109.5 . .
H11A C11 H11C 109.5 . .
H11B C11 H11C 109.5 . .
C10 C12 H12A 109.5 . .
C10 C12 H12B 109.5 . .
H12A C12 H12B 109.5 . .
C10 C12 H12C 109.5 . .
H12A C12 H12C 109.5 . .
H12B C12 H12C 109.5 . .
C14 C13 C9 113.9(3) . .
C14 C13 C15 111.1(4) . .
C9 C13 C15 111.1(4) . .
C14 C13 H13 106.8 . .
C9 C13 H13 106.8 . .
C15 C13 H13 106.8 . .
C13 C14 H14A 109.5 . .
C13 C14 H14B 109.5 . .
H14A C14 H14B 109.5 . .
C13 C14 H14C 109.5 . .
H14A C14 H14C 109.5 . .
H14B C14 H14C 109.5 . .
C13 C15 H15A 109.5 . .
C13 C15 H15B 109.5 . .
H15A C15 H15B 109.5 . .
C13 C15 H15C 109.5 . .
H15A C15 H15C 109.5 . .
H15B C15 H15C 109.5 . .
C21 C16 C17 124.2(3) . .
C21 C16 N2 117.8(3) . .
C17 C16 N2 118.1(3) . .
C18 C17 C16 117.0(3) . .
C18 C17 C22 121.2(3) . .
C16 C17 C22 121.8(3) . .
C19 C18 C17 120.7(3) . .
C19 C18 H18 119.6 . .
C17 C18 H18 119.6 . .
C18 C19 C20 121.4(4) . .
C18 C19 H19 119.3 . .
C20 C19 H19 119.3 . .
C19 C20 C21 120.0(4) . .
C19 C20 H20 120.0 . .
C21 C20 H20 120.0 . .
C16 C21 C20 116.6(3) . .
C16 C21 C25 124.0(3) . .
C20 C21 C25 119.4(3) . .
C24 C22 C17 111.1(3) . .
C24 C22 C23 110.6(3) . .
C17 C22 C23 112.7(3) . .
C24 C22 H22 107.4 . .
C17 C22 H22 107.4 . .
C23 C22 H22 107.4 . .
C22 C23 H23A 109.5 . .
C22 C23 H23B 109.5 . .
H23A C23 H23B 109.5 . .
C22 C23 H23C 109.5 . .
H23A C23 H23C 109.5 . .
H23B C23 H23C 109.5 . .
C22 C24 H24A 109.5 . .
C22 C24 H24B 109.5 . .
H24A C24 H24B 109.5 . .
C22 C24 H24C 109.5 . .
H24A C24 H24C 109.5 . .
H24B C24 H24C 109.5 . .
C26 C25 C21 114.0(4) . .
C26 C25 C27 111.7(3) . .
C21 C25 C27 110.6(3) . .
C26 C25 H25 106.7 . .
C21 C25 H25 106.7 . .
C27 C25 H25 106.7 . .
C25 C26 H26A 109.5 . .
C25 C26 H26B 109.5 . .
H26A C26 H26B 109.5 . .
C25 C26 H26C 109.5 . .
H26A C26 H26C 109.5 . .
H26B C26 H26C 109.5 . .
C25 C27 H27A 109.5 . .
C25 C27 H27B 109.5 . .
H27A C27 H27B 109.5 . .
C25 C27 H27C 109.5 . .
H27A C27 H27C 109.5 . .
H27B C27 H27C 109.5 . .

loop_
_geom_bond_atom_site_label_1
_geom_bond_atom_site_label_2
_geom_bond_distance
_geom_bond_site_symmetry_2
Si C1 1.837(4) .
Si Si 2.281(3) 3_645
Si H 0.9420 .
N1 C2 1.372(4) .
N1 C1 1.381(4) .
N1 C4 1.463(4) .
N2 C3 1.376(4) .
N2 C1 1.402(4) .
N2 C16 1.444(4) .
C2 C3 1.339(5) .
C2 H2 0.9500 .
C3 H3 0.9500 .
C4 C9 1.371(5) .
C4 C5 1.394(5) .
C5 C6 1.425(5) .
C5 C10 1.495(5) .
C6 C7 1.348(6) .
C6 H6 0.9500 .
C7 C8 1.364(6) .
C7 H7 0.9500 .
C8 C9 1.397(5) .
C8 H8 0.9500 .
C9 C13 1.524(5) .
C10 C11 1.516(6) .
C10 C12 1.518(6) .
C10 H10 1.0000 .
C11 H11A 0.9800 .
C11 H11B 0.9800 .
C11 H11C 0.9800 .
C12 H12A 0.9800 .
C12 H12B 0.9800 .
C12 H12C 0.9800 .
C13 C14 1.504(5) .
C13 C15 1.527(6) .
C13 H13 1.0000 .
C14 H14A 0.9800 .
C14 H14B 0.9800 .
C14 H14C 0.9800 .
C15 H15A 0.9800 .
C15 H15B 0.9800 .
C15 H15C 0.9800 .
C16 C21 1.385(5) .
C16 C17 1.394(5) .
C17 C18 1.391(5) .
C17 C22 1.505(5) .
C18 C19 1.373(5) .
C18 H18 0.9500 .
C19 C20 1.380(5) .
C19 H19 0.9500 .
C20 C21 1.415(5) .
C20 H20 0.9500 .
C21 C25 1.510(5) .
C22 C24 1.505(5) .
C22 C23 1.542(5) .
C22 H22 1.0000 .
C23 H23A 0.9800 .
C23 H23B 0.9800 .
C23 H23C 0.9800 .
C24 H24A 0.9800 .
C24 H24B 0.9800 .
C24 H24C 0.9800 .
C25 C26 1.493(6) .
C25 C27 1.532(5) .
C25 H25 1.0000 .
C26 H26A 0.9800 .
C26 H26B 0.9800 .
C26 H26C 0.9800 .
C27 H27A 0.9800 .
C27 H27B 0.9800 .
C27 H27C 0.9800 .

loop_
_geom_torsion_atom_site_label_1
_geom_torsion_atom_site_label_2
_geom_torsion_atom_site_label_3
_geom_torsion_atom_site_label_4
_geom_torsion
_geom_torsion_site_symmetry_1
C2 N1 C1 N2 0.1(3) .
C4 N1 C1 N2 -172.3(3) .
C2 N1 C1 Si -175.7(3) .
C4 N1 C1 Si 11.9(5) .
C3 N2 C1 N1 -0.1(3) .
C16 N2 C1 N1 171.9(3) .
C3 N2 C1 Si 176.3(2) .
C16 N2 C1 Si -11.7(4) .
Si Si C1 N1 -1.6(4) 3_645
Si Si C1 N2 -176.7(2) 3_645
C1 N1 C2 C3 -0.1(4) .
C4 N1 C2 C3 172.5(3) .
N1 C2 C3 N2 0.0(4) .
C1 N2 C3 C2 0.0(4) .
C16 N2 C3 C2 -171.8(3) .
C2 N1 C4 C9 -93.3(4) .
C1 N1 C4 C9 78.3(4) .
C2 N1 C4 C5 86.4(4) .
C1 N1 C4 C5 -101.9(4) .
C9 C4 C5 C6 1.9(6) .
N1 C4 C5 C6 -177.9(3) .
C9 C4 C5 C10 178.7(4) .
N1 C4 C5 C10 -1.1(5) .
C4 C5 C6 C7 -1.3(6) .
C10 C5 C6 C7 -178.2(4) .
C5 C6 C7 C8 1.3(7) .
C6 C7 C8 C9 -1.8(7) .
C5 C4 C9 C8 -2.4(5) .
N1 C4 C9 C8 177.4(3) .
C5 C4 C9 C13 179.7(3) .
N1 C4 C9 C13 -0.6(5) .
C7 C8 C9 C4 2.2(6) .
C7 C8 C9 C13 -179.8(4) .
C4 C5 C10 C11 -108.0(4) .
C6 C5 C10 C11 68.7(5) .
C4 C5 C10 C12 126.1(4) .
C6 C5 C10 C12 -57.3(5) .
C4 C9 C13 C14 -139.0(4) .
C8 C9 C13 C14 43.1(5) .
C4 C9 C13 C15 94.6(4) .
C8 C9 C13 C15 -83.3(5) .
C3 N2 C16 C21 82.4(4) .
C1 N2 C16 C21 -88.5(4) .
C3 N2 C16 C17 -96.8(4) .
C1 N2 C16 C17 92.2(4) .
C21 C16 C17 C18 1.0(5) .
N2 C16 C17 C18 -179.8(3) .
C21 C16 C17 C22 -177.5(3) .
N2 C16 C17 C22 1.7(5) .
C16 C17 C18 C19 -0.2(5) .
C22 C17 C18 C19 178.3(3) .
C17 C18 C19 C20 0.5(6) .
C18 C19 C20 C21 -1.7(6) .
C17 C16 C21 C20 -2.1(5) .
N2 C16 C21 C20 178.7(3) .
C17 C16 C21 C25 178.2(3) .
N2 C16 C21 C25 -1.0(5) .
C19 C20 C21 C16 2.3(5) .
C19 C20 C21 C25 -177.9(4) .
C18 C17 C22 C24 -84.0(4) .
C16 C17 C22 C24 94.4(4) .
C18 C17 C22 C23 40.8(5) .
C16 C17 C22 C23 -140.8(3) .
C16 C21 C25 C26 120.0(4) .
C20 C21 C25 C26 -59.8(5) .
C16 C21 C25 C27 -113.2(4) .
C20 C21 C25 C27 67.0(5) .
